data_1539576
loop_
_publ_author_name
'Anderson, A.A.'
'Shepelev, Yu.F.'
'Smolin, Yu.I.'

_publ_section_title
;
 Structural study of Mg-exchanged NaX and CaX zeolites in hydrated (25oC)
 and dehydrated (400oC) states
;
_journal_name_full Zeolites
_journal_page_first 32
_journal_page_last 37
_journal_volume 10
_journal_year 1990
_chemical_formula_sum 'Al92 Ca18.56 H218.88 Mg8.64 O493.44 Si100'
_chemical_name_systematic 'Ca18.56 Mg8.64 (Al92 Si100 O384) (H2 O)109.44'
_space_group_IT_number 203
_symmetry_space_group_name_Hall '-F 2uv 2vw 3'
_symmetry_space_group_name_H-M 'F d -3 :2'
_cell_angle_alpha 90
_cell_angle_beta 90
_cell_angle_gamma 90
_cell_formula_units_Z 1
_cell_length_a 25.06
_cell_length_b 25.06
_cell_length_c 25.06
_cell_volume 15737.770
_citation_journal_id_ASTM ZEOLD3
_cod_data_source_file Anderson_ZEOLD3_1990_1380.cif
_cod_data_source_block H218.88Al92Ca18.56Mg8.64O493.44Si100
_cod_original_cell_volume 15737.77
_cod_original_formula_sum 'H218.88 Al92 Ca18.56 Mg8.64 O493.44 Si100'
_cod_database_code 1539576

loop_
_symmetry_equiv_pos_as_xyz
x,y,z
-x+1/4,-y+1/4,z
x,-y+1/4,-z+1/4
-x+1/4,y,-z+1/4
z,x,y
-z+1/4,-x+1/4,y
z,-x+1/4,-y+1/4
-z+1/4,x,-y+1/4
y,z,x
y,-z+1/4,-x+1/4
-y+1/4,z,-x+1/4
-y+1/4,-z+1/4,x
-x,-y,-z
x-1/4,y-1/4,-z
-x,y-1/4,z-1/4
x-1/4,-y,z-1/4
-z,-x,-y
z-1/4,x-1/4,-y
-z,x-1/4,y-1/4
z-1/4,-x,y-1/4
-y,-z,-x
-y,z-1/4,x-1/4
y-1/4,-z,x-1/4
y-1/4,z-1/4,-x
x,y+1/2,z+1/2
-x+1/4,-y+3/4,z+1/2
x,-y+3/4,-z+3/4
-x+1/4,y+1/2,-z+3/4
z,x+1/2,y+1/2
-z+1/4,-x+3/4,y+1/2
z,-x+3/4,-y+3/4
-z+1/4,x+1/2,-y+3/4
y,z+1/2,x+1/2
y,-z+3/4,-x+3/4
-y+1/4,z+1/2,-x+3/4
-y+1/4,-z+3/4,x+1/2
-x,-y+1/2,-z+1/2
x-1/4,y+1/4,-z+1/2
-x,y+1/4,z+1/4
x-1/4,-y+1/2,z+1/4
-z,-x+1/2,-y+1/2
z-1/4,x+1/4,-y+1/2
-z,x+1/4,y+1/4
z-1/4,-x+1/2,y+1/4
-y,-z+1/2,-x+1/2
-y,z+1/4,x+1/4
y-1/4,-z+1/2,x+1/4
y-1/4,z+1/4,-x+1/2
x+1/2,y,z+1/2
-x+3/4,-y+1/4,z+1/2
x+1/2,-y+1/4,-z+3/4
-x+3/4,y,-z+3/4
z+1/2,x,y+1/2
-z+3/4,-x+1/4,y+1/2
z+1/2,-x+1/4,-y+3/4
-z+3/4,x,-y+3/4
y+1/2,z,x+1/2
y+1/2,-z+1/4,-x+3/4
-y+3/4,z,-x+3/4
-y+3/4,-z+1/4,x+1/2
-x+1/2,-y,-z+1/2
x+1/4,y-1/4,-z+1/2
-x+1/2,y-1/4,z+1/4
x+1/4,-y,z+1/4
-z+1/2,-x,-y+1/2
z+1/4,x-1/4,-y+1/2
-z+1/2,x-1/4,y+1/4
z+1/4,-x,y+1/4
-y+1/2,-z,-x+1/2
-y+1/2,z-1/4,x+1/4
y+1/4,-z,x+1/4
y+1/4,z-1/4,-x+1/2
x+1/2,y+1/2,z
-x+3/4,-y+3/4,z
x+1/2,-y+3/4,-z+1/4
-x+3/4,y+1/2,-z+1/4
z+1/2,x+1/2,y
-z+3/4,-x+3/4,y
z+1/2,-x+3/4,-y+1/4
-z+3/4,x+1/2,-y+1/4
y+1/2,z+1/2,x
y+1/2,-z+3/4,-x+1/4
-y+3/4,z+1/2,-x+1/4
-y+3/4,-z+3/4,x
-x+1/2,-y+1/2,-z
x+1/4,y+1/4,-z
-x+1/2,y+1/4,z-1/4
x+1/4,-y+1/2,z-1/4
-z+1/2,-x+1/2,-y
z+1/4,x+1/4,-y
-z+1/2,x+1/4,y-1/4
z+1/4,-x+1/2,y-1/4
-y+1/2,-z+1/2,-x
-y+1/2,z+1/4,x-1/4
y+1/4,-z+1/2,x-1/4
y+1/4,z+1/4,-x

loop_
_atom_site_label
_atom_site_type_symbol
_atom_site_fract_x
_atom_site_fract_y
_atom_site_fract_z
_atom_site_occupancy
_atom_site_U_iso_or_equiv
Mg2 Mg+2 0.216 0.216 0.216 0.18 0.0
Ca2 Ca+2 0.196 0.196 0.196 0.06 0.0
O8 O-2 0.444 0.096 0.162 0.24 0.0
Si1 Si+4 -0.0528 0.1261 0.0362 1 0.0
O5 O-2 0 0 0 0.52 0.0
O10 O-2 0.828 0.059 0.196 0.15 0.0
Al1 Al+3 -0.0537 0.0369 0.1247 0.9583 0.0
Si2 Si+4 -0.0537 0.0369 0.1247 0.0417 0.0
O3 O-2 -0.03 0.0787 0.0752 1 0.0
O2 O-2 -0.0018 -0.0036 0.1425 1 0.0
O6 O-2 0.2622 0.2622 0.2622 0.71 0.0
Mg1 Mg+2 0.05 0.05 0.05 0.09 0.0
O1 O-2 -0.1067 -0.0007 0.1034 1 0.0
Ca1 Ca+2 0.069 0.069 0.069 0.52 0.0
O9 O-2 0.775 0.097 0.274 0.17 0.0
O4 O-2 -0.0722 0.0736 0.1786 1 0.0
O7 O-2 0.1693 0.1693 0.1693 0.77 0.0
